data_9011039
loop_
_publ_author_name
'Strunz, V. H.'
'Contag, B.'

_publ_section_title
;
 Hexahydroxostannate Fe, Mn, Co, Mg, Ca[Sn(OH)6] und deren kristallstruktur
;
_journal_name_full 'Acta Crystallographica'
_journal_page_first 601
_journal_page_last 603
_journal_paper_doi 10.1107/S0365110X60001436
_journal_volume 13
_journal_year 1960
_chemical_formula_structural MnSn(OH)6
_chemical_formula_sum 'H6 Mn O6 Sn'
_space_group_IT_number 224
_symmetry_space_group_name_Hall '-P 4bc 2bc 3'
_symmetry_space_group_name_H-M 'P n -3 m :2'
_cell_angle_alpha 90
_cell_angle_beta 90
_cell_angle_gamma 90
_cell_formula_units_Z 4
_cell_length_a 7.88
_cell_length_b 7.88
_cell_length_c 7.88
_cell_volume 489.304
_database_code_amcsd 0009241
_exptl_crystal_density_diffrn 3.742
_cod_original_sg_symbol_H-M 'P n 3 m'
_cod_original_formula_sum 'Mn Sn (O6 H6)'
_cod_database_code 9011039
_amcsd_formula_title MnSn(OH)6

loop_
_space_group_symop_operation_xyz
x,y,z
1/2+z,-x,1/2+y
1/2-y,z,1/2-x
1/2+x,-y,1/2+z
1/2-z,x,1/2-y
1/2+y,-z,1/2+x
1/2-x,y,1/2-z
x,1/2-z,1/2-y
-z,1/2+y,1/2+x
y,1/2-x,1/2-z
-x,1/2+z,1/2+y
z,1/2-y,1/2-x
-y,1/2+x,1/2+z
x,z,y
-z,-y,-x
y,x,z
-x,-z,-y
z,y,x
-y,-x,-z
1/2+z,1/2+x,-y
1/2-y,1/2-z,x
1/2+x,1/2+y,-z
1/2-z,1/2-x,y
1/2+y,1/2+z,-x
1/2-x,1/2-y,z
-z,1/2+x,1/2+y
y,1/2-z,1/2-x
-x,1/2+y,1/2+z
z,1/2-x,1/2-y
-y,1/2+z,1/2+x
x,1/2-y,1/2-z
1/2-x,z,1/2-y
1/2+z,-y,1/2+x
1/2-y,x,1/2-z
1/2+x,-z,1/2+y
1/2-z,y,1/2-x
1/2+y,-x,1/2+z
1/2-x,1/2-z,y
1/2+z,1/2+y,-x
1/2-y,1/2-x,z
1/2+x,1/2+z,-y
1/2-z,1/2-y,x
1/2+y,1/2+x,-z
-z,-x,-y
y,z,x
-x,-y,-z
z,x,y
-y,-z,-x

loop_
_atom_site_label
_atom_site_fract_x
_atom_site_fract_y
_atom_site_fract_z
_atom_site_type_symbol
_atom_site_attached_hydrogens
Mn 0.50000 0.50000 0.50000 Mn 0
Sn 0.00000 0.00000 0.00000 Sn 0
O-H 0.05770 0.05770 0.24400 O 1

loop_
_cod_changelog_entry_id
_cod_changelog_entry_author
_cod_changelog_entry_date
_cod_changelog_entry_text
1
;cod-tools version 3.8.0
Id: cif_guess_AMCSD_atom_types 9574 2023-05-10 09:00:05Z saulius
;
2023-05-10T18:52:52+03:00
;Derived atom types and hydrogen counts
from atom names that follow the AMCSD naming convention
(Wat == water, O-H == hydroxyl).
;

loop_
_cod_related_entry_id
_cod_related_entry_database
_cod_related_entry_code
1 AMCSD 0009241
